data_1554549
loop_
_publ_author_name
'Liu, Xiong-Li'
'Yue, Jing'
'Chen, Shuang'
'Liu, Huan-Huan'
'Yang, Kai-Mo'
'Feng, Ting-Ting'
'Zhou, Ying'

_publ_section_title
;
 Thermal-mediated catalyst-free heterolytic cleavage of 3-halooxindoles:
 rapid access to 3-functionalized-2-oxindoles
;
_journal_issue 2
_journal_name_full 'Organic Chemistry Frontiers'
_journal_page_first 256
_journal_paper_doi 10.1039/C8QO01222A
_journal_volume 6
_journal_year 2019
_chemical_formula_moiety 'C19 H16 N2 O'
_chemical_formula_sum 'C19 H16 N2 O'
_chemical_formula_weight 288.34
_space_group_crystal_system triclinic
_space_group_IT_number 2
_space_group_name_Hall '-P 1'
_space_group_name_H-M_alt 'P -1'
_atom_sites_solution_hydrogens geom
_atom_sites_solution_primary dual
_audit_creation_date 2018-01-22
_audit_creation_method
;
Olex2 1.2
(compiled 2017.08.10 svn.r3458 for OlexSys, GUI svn.r5381)
;
_audit_update_record
;
2018-11-04 deposited with the CCDC.
2018-12-05 downloaded from the CCDC.
;
_cell_angle_alpha 116.522(7)
_cell_angle_beta 100.853(6)
_cell_angle_gamma 103.243(5)
_cell_formula_units_Z 2
_cell_length_a 8.8020(5)
_cell_length_b 9.9463(7)
_cell_length_c 10.2130(8)
_cell_measurement_reflns_used 3261
_cell_measurement_temperature 100.00(10)
_cell_measurement_theta_max 28.8350
_cell_measurement_theta_min 2.4580
_cell_volume 734.13(11)
_computing_cell_refinement 'CrysAlisPro 1.171.38.43f (Rigaku OD, 2015)'
_computing_data_collection 'CrysAlisPro 1.171.38.43f (Rigaku OD, 2015)'
_computing_data_reduction 'CrysAlisPro 1.171.38.43f (Rigaku OD, 2015)'
_computing_molecular_graphics 'Olex2 (Dolomanov et al., 2009)'
_computing_publication_material 'Olex2 (Dolomanov et al., 2009)'
_computing_structure_refinement 'ShelXL (Sheldrick, 2015)'
_computing_structure_solution 'ShelXT (Sheldrick, 2015)'
_diffrn_ambient_environment N~2~
_diffrn_ambient_temperature 100.00(10)
_diffrn_detector 'CCD plate'
_diffrn_detector_area_resol_mean 5.2684
_diffrn_detector_type AtlasS2
_diffrn_measured_fraction_theta_full 1.000
_diffrn_measured_fraction_theta_max 0.835
_diffrn_measurement_details
;
List of Runs (angles in degrees, time in seconds):

  # Type    Start    End  Width  t~exp~   \w     \q     \k     \f   Frames
#--------------------------------------------------------------------------
  1  \w    -60.00  40.00   1.00    1.50    --   11.74 -57.00 150.00  100
  2  \w    -21.00  88.00   1.00    1.50    --   11.74  77.00  60.00  109
  3  \w    -16.00  85.00   1.00    1.50    --   11.74  57.00 -60.00  101
  4  \w     34.00  86.00   1.00    1.50    --   11.74-178.00 150.00   52
;
_diffrn_measurement_device 'four-circle diffractometer'
_diffrn_measurement_device_type 'SuperNova, Dual, Cu at zero, AtlasS2'
_diffrn_measurement_method '\w scans'
_diffrn_orient_matrix_type 'CrysAlisPro convention (1999,Acta A55,543-557)'
_diffrn_orient_matrix_UB_11 -0.0666393000
_diffrn_orient_matrix_UB_12 -0.0634942000
_diffrn_orient_matrix_UB_13 -0.0667980000
_diffrn_orient_matrix_UB_21 -0.0511593000
_diffrn_orient_matrix_UB_22 0.0467735000
_diffrn_orient_matrix_UB_23 0.0174270000
_diffrn_orient_matrix_UB_31 0.0255692000
_diffrn_orient_matrix_UB_32 0.0325105000
_diffrn_orient_matrix_UB_33 -0.0448745000
_diffrn_radiation_monochromator mirror
_diffrn_radiation_probe x-ray
_diffrn_radiation_type MoK\a
_diffrn_radiation_wavelength 0.71073
_diffrn_reflns_av_R_equivalents 0.0272
_diffrn_reflns_av_unetI/netI 0.0451
_diffrn_reflns_Laue_measured_fraction_full 1.000
_diffrn_reflns_Laue_measured_fraction_max 0.835
_diffrn_reflns_limit_h_max 11
_diffrn_reflns_limit_h_min -11
_diffrn_reflns_limit_k_max 13
_diffrn_reflns_limit_k_min -13
_diffrn_reflns_limit_l_max 13
_diffrn_reflns_limit_l_min -11
_diffrn_reflns_number 7205
_diffrn_reflns_point_group_measured_fraction_full 1.000
_diffrn_reflns_point_group_measured_fraction_max 0.835
_diffrn_reflns_theta_full 25.242
_diffrn_reflns_theta_max 29.488
_diffrn_reflns_theta_min 2.364
_diffrn_source 'micro-focus sealed X-ray tube'
_diffrn_source_type 'SuperNova (Mo) X-ray Source'
_exptl_absorpt_coefficient_mu 0.082
_exptl_absorpt_correction_T_max 1.00000
_exptl_absorpt_correction_T_min 0.48605
_exptl_absorpt_correction_type multi-scan
_exptl_absorpt_process_details
;
CrysAlisPro 1.171.38.43f (Rigaku Oxford Diffraction, 2015)
Empirical absorption correction using spherical harmonics,
 implemented in SCALE3 ABSPACK scaling algorithm.
;
_exptl_crystal_colour colourless
_exptl_crystal_colour_primary colourless
_exptl_crystal_density_diffrn 1.304
_exptl_crystal_description block
_exptl_crystal_F_000 304
_exptl_crystal_size_max 0.13
_exptl_crystal_size_mid 0.12
_exptl_crystal_size_min 0.11
_refine_diff_density_max 0.283
_refine_diff_density_min -0.241
_refine_diff_density_rms 0.050
_refine_ls_extinction_method none
_refine_ls_goodness_of_fit_ref 1.040
_refine_ls_hydrogen_treatment constr
_refine_ls_matrix_type full
_refine_ls_number_parameters 199
_refine_ls_number_reflns 3407
_refine_ls_number_restraints 0
_refine_ls_restrained_S_all 1.040
_refine_ls_R_factor_all 0.0591
_refine_ls_R_factor_gt 0.0480
_refine_ls_shift/su_max 0.000
_refine_ls_shift/su_mean 0.000
_refine_ls_structure_factor_coef Fsqd
_refine_ls_weighting_details 'w=1/[\s^2^(Fo^2^)+(0.0544P)^2^+0.2120P] where P=(Fo^2^+2Fc^2^)/3'
_refine_ls_weighting_scheme calc
_refine_ls_wR_factor_gt 0.1137
_refine_ls_wR_factor_ref 0.1230
_reflns_Friedel_coverage 0.000
_reflns_number_gt 2774
_reflns_number_total 3407
_reflns_threshold_expression 'I > 2\s(I)'
_cod_data_source_file c8qo01222a2.cif
_cod_data_source_block 71
_cod_original_cell_volume 734.13(10)
_cod_database_code 1554549
_shelx_shelxl_version_number 2017/1
_shelx_space_group_comment
;
The symmetry employed for this shelxl refinement is uniquely defined
by the following loop, which should always be used as a source of
symmetry information in preference to the above space-group names.
They are only intended as comments.
;
_reflns_odcompleteness_completeness 100.00
_reflns_odcompleteness_iscentric 1
_reflns_odcompleteness_theta 26.32
_olex2_refinement_description
;
1. Fixed Uiso
 At 1.2 times of:
  All C(H) groups, All C(H,H) groups, All N(H) groups
2.a Secondary CH2 refined with riding coordinates:
 C9(H9A,H9B)
2.b Aromatic/amide H refined with riding coordinates:
 N1(H1), N2(H2), C17(H17), C2(H2A), C19(H19), C15(H15), C5(H5), C14(H14),
 C4(H4), C3(H3), C11(H11), C18(H18), C13(H13), C12(H12)
;
_olex2_submission_special_instructions 'No special instructions were received'
_oxdiff_exptl_absorpt_empirical_details
;
Empirical correction (ABSPACK) includes:
- Absorption correction using spherical harmonics
- Frame scaling
- Detector area scaling
;
_oxdiff_exptl_absorpt_empirical_full_max 1.641
_oxdiff_exptl_absorpt_empirical_full_min 0.578

loop_
_space_group_symop_operation_xyz
'x, y, z'
'-x, -y, -z'

loop_
_atom_site_label
_atom_site_type_symbol
_atom_site_fract_x
_atom_site_fract_y
_atom_site_fract_z
_atom_site_U_iso_or_equiv
_atom_site_adp_type
_atom_site_occupancy
_atom_site_site_symmetry_order
_atom_site_calc_flag
_atom_site_refinement_flags_posn
O1 O 0.18307(12) -0.03405(12) 0.57654(12) 0.0218(3) Uani 1 1 d .
N1 N 0.46792(15) 0.06723(14) 0.66762(14) 0.0192(3) Uani 1 1 d .
H1 H 0.484411 -0.011523 0.674824 0.023 Uiso 1 1 calc R
N2 N 0.11534(15) 0.09888(14) 0.35487(14) 0.0198(3) Uani 1 1 d .
H2 H 0.037065 0.069160 0.386281 0.024 Uiso 1 1 calc R
C16 C 0.27879(17) 0.18283(16) 0.44490(17) 0.0172(3) Uani 1 1 d .
C6 C 0.59590(18) 0.20861(17) 0.70890(16) 0.0183(3) Uani 1 1 d .
C7 C 0.31560(17) 0.07000(17) 0.61518(16) 0.0173(3) Uani 1 1 d .
C10 C 0.26193(17) 0.48403(17) 0.73658(17) 0.0191(3) Uani 1 1 d .
C17 C 0.36431(18) 0.20701(17) 0.35257(17) 0.0192(3) Uani 1 1 d .
H17 H 0.477428 0.260949 0.383275 0.023 Uiso 1 1 calc R
C8 C 0.33941(17) 0.22877(16) 0.61337(16) 0.0169(3) Uani 1 1 d .
C1 C 0.52603(17) 0.31121(17) 0.68297(16) 0.0183(3) Uani 1 1 d .
C2 C 0.62893(18) 0.45917(18) 0.71762(17) 0.0221(3) Uani 1 1 d .
H2A H 0.584853 0.528700 0.700466 0.026 Uiso 1 1 calc R
C19 C 0.09575(19) 0.06958(18) 0.20718(17) 0.0224(3) Uani 1 1 d .
H19 H -0.003595 0.015133 0.124800 0.027 Uiso 1 1 calc R
C15 C 0.20081(17) 0.50782(18) 0.61486(18) 0.0204(3) Uani 1 1 d .
H15 H 0.151503 0.420303 0.513998 0.024 Uiso 1 1 calc R
C5 C 0.76474(18) 0.24839(19) 0.76865(17) 0.0219(3) Uani 1 1 d .
H5 H 0.808587 0.178407 0.785109 0.026 Uiso 1 1 calc R
C14 C 0.21305(18) 0.66117(18) 0.64320(18) 0.0219(3) Uani 1 1 d .
H14 H 0.172063 0.675483 0.561378 0.026 Uiso 1 1 calc R
C9 C 0.24110(18) 0.31773(17) 0.71065(17) 0.0191(3) Uani 1 1 d .
H9A H 0.124419 0.251876 0.659477 0.023 Uiso 1 1 calc R
H9B H 0.274234 0.326657 0.811170 0.023 Uiso 1 1 calc R
C4 C 0.86624(18) 0.39790(19) 0.80310(17) 0.0240(3) Uani 1 1 d .
H4 H 0.980482 0.428431 0.843151 0.029 Uiso 1 1 calc R
C3 C 0.80019(19) 0.50256(19) 0.77882(18) 0.0252(4) Uani 1 1 d .
H3 H 0.870489 0.602135 0.803485 0.030 Uiso 1 1 calc R
C11 C 0.33684(19) 0.61755(18) 0.88618(18) 0.0238(3) Uani 1 1 d .
H11 H 0.379304 0.604033 0.968180 0.029 Uiso 1 1 calc R
C18 C 0.24773(19) 0.13432(18) 0.20199(18) 0.0228(3) Uani 1 1 d .
H18 H 0.270520 0.131269 0.115610 0.027 Uiso 1 1 calc R
C13 C 0.28621(19) 0.79251(18) 0.79310(19) 0.0235(3) Uani 1 1 d .
H13 H 0.293166 0.894690 0.812130 0.028 Uiso 1 1 calc R
C12 C 0.3491(2) 0.77091(19) 0.91486(19) 0.0270(4) Uani 1 1 d .
H12 H 0.399380 0.858874 1.015413 0.032 Uiso 1 1 calc R

loop_
_atom_site_aniso_label
_atom_site_aniso_U_11
_atom_site_aniso_U_22
_atom_site_aniso_U_33
_atom_site_aniso_U_23
_atom_site_aniso_U_13
_atom_site_aniso_U_12
O1 0.0188(5) 0.0219(5) 0.0280(6) 0.0154(5) 0.0098(4) 0.0057(4)
N1 0.0199(6) 0.0195(6) 0.0233(6) 0.0137(5) 0.0080(5) 0.0090(5)
N2 0.0171(6) 0.0224(6) 0.0217(6) 0.0124(5) 0.0078(5) 0.0064(5)
C16 0.0158(7) 0.0157(7) 0.0207(7) 0.0096(6) 0.0057(6) 0.0062(5)
C6 0.0206(7) 0.0195(7) 0.0151(7) 0.0083(6) 0.0076(6) 0.0076(6)
C7 0.0201(7) 0.0189(7) 0.0151(7) 0.0091(6) 0.0079(6) 0.0080(6)
C10 0.0154(7) 0.0223(7) 0.0238(8) 0.0129(6) 0.0099(6) 0.0087(6)
C17 0.0181(7) 0.0207(7) 0.0229(7) 0.0135(6) 0.0084(6) 0.0076(6)
C8 0.0161(7) 0.0180(7) 0.0195(7) 0.0113(6) 0.0073(6) 0.0064(6)
C1 0.0169(7) 0.0227(7) 0.0163(7) 0.0102(6) 0.0064(5) 0.0076(6)
C2 0.0210(7) 0.0214(8) 0.0236(8) 0.0123(7) 0.0073(6) 0.0057(6)
C19 0.0221(8) 0.0245(8) 0.0186(7) 0.0112(6) 0.0035(6) 0.0071(6)
C15 0.0161(7) 0.0220(8) 0.0211(7) 0.0101(6) 0.0056(6) 0.0062(6)
C5 0.0211(7) 0.0285(8) 0.0191(7) 0.0119(6) 0.0083(6) 0.0130(6)
C14 0.0193(7) 0.0265(8) 0.0274(8) 0.0178(7) 0.0101(6) 0.0104(6)
C9 0.0203(7) 0.0211(7) 0.0205(7) 0.0120(6) 0.0100(6) 0.0094(6)
C4 0.0168(7) 0.0307(9) 0.0201(7) 0.0100(7) 0.0069(6) 0.0068(6)
C3 0.0225(8) 0.0236(8) 0.0239(8) 0.0103(7) 0.0082(6) 0.0025(6)
C11 0.0285(8) 0.0254(8) 0.0204(7) 0.0128(7) 0.0094(6) 0.0109(7)
C18 0.0262(8) 0.0252(8) 0.0221(8) 0.0146(7) 0.0106(6) 0.0103(6)
C13 0.0238(8) 0.0193(7) 0.0316(8) 0.0139(7) 0.0140(7) 0.0090(6)
C12 0.0321(9) 0.0222(8) 0.0223(8) 0.0082(7) 0.0100(7) 0.0084(7)

loop_
_atom_type_symbol
_atom_type_description
_atom_type_scat_dispersion_real
_atom_type_scat_dispersion_imag
_atom_type_scat_source
C C 0.0033 0.0016 'International Tables Vol C Tables 4.2.6.8 and 6.1.1.4'
H H 0.0000 0.0000 'International Tables Vol C Tables 4.2.6.8 and 6.1.1.4'
N N 0.0061 0.0033 'International Tables Vol C Tables 4.2.6.8 and 6.1.1.4'
O O 0.0106 0.0060 'International Tables Vol C Tables 4.2.6.8 and 6.1.1.4'

loop_
_geom_angle_atom_site_label_1
_geom_angle_atom_site_label_2
_geom_angle_atom_site_label_3
_geom_angle
C6 N1 H1 123.9
C7 N1 H1 123.9
C7 N1 C6 112.12(12)
C16 N2 H2 125.2
C16 N2 C19 109.57(12)
C19 N2 H2 125.2
N2 C16 C17 107.61(13)
N2 C16 C8 121.70(12)
C17 C16 C8 130.66(13)
C1 C6 N1 109.06(12)
C5 C6 N1 128.05(13)
C5 C6 C1 122.88(13)
O1 C7 N1 125.99(13)
O1 C7 C8 126.06(12)
N1 C7 C8 107.95(11)
C15 C10 C9 121.82(13)
C11 C10 C15 118.38(13)
C11 C10 C9 119.73(13)
C16 C17 H17 126.4
C16 C17 C18 107.30(13)
C18 C17 H17 126.4
C16 C8 C7 107.03(11)
C16 C8 C1 111.01(12)
C16 C8 C9 113.37(11)
C7 C8 C9 107.69(11)
C1 C8 C7 101.65(11)
C1 C8 C9 115.05(12)
C6 C1 C8 109.07(12)
C2 C1 C6 119.24(13)
C2 C1 C8 131.67(13)
C1 C2 H2A 120.5
C1 C2 C3 118.99(14)
C3 C2 H2A 120.5
N2 C19 H19 126.0
C18 C19 N2 108.09(13)
C18 C19 H19 126.0
C10 C15 H15 119.6
C14 C15 C10 120.71(14)
C14 C15 H15 119.6
C6 C5 H5 121.5
C6 C5 C4 117.04(14)
C4 C5 H5 121.5
C15 C14 H14 119.9
C13 C14 C15 120.15(14)
C13 C14 H14 119.9
C10 C9 C8 115.99(12)
C10 C9 H9A 108.3
C10 C9 H9B 108.3
C8 C9 H9A 108.3
C8 C9 H9B 108.3
H9A C9 H9B 107.4
C5 C4 H4 119.3
C5 C4 C3 121.33(14)
C3 C4 H4 119.3
C2 C3 H3 119.7
C4 C3 C2 120.51(14)
C4 C3 H3 119.7
C10 C11 H11 119.5
C12 C11 C10 121.03(14)
C12 C11 H11 119.5
C17 C18 H18 126.3
C19 C18 C17 107.44(13)
C19 C18 H18 126.3
C14 C13 H13 120.1
C14 C13 C12 119.76(14)
C12 C13 H13 120.1
C11 C12 H12 120.0
C13 C12 C11 119.96(15)
C13 C12 H12 120.0

loop_
_geom_bond_atom_site_label_1
_geom_bond_atom_site_label_2
_geom_bond_distance
O1 C7 1.2233(17)
N1 H1 0.8600
N1 C6 1.4107(18)
N1 C7 1.3582(18)
N2 H2 0.8600
N2 C16 1.3706(18)
N2 C19 1.3697(19)
C16 C17 1.379(2)
C16 C8 1.515(2)
C6 C1 1.399(2)
C6 C5 1.382(2)
C7 C8 1.5537(19)
C10 C15 1.400(2)
C10 C9 1.5137(19)
C10 C11 1.393(2)
C17 H17 0.9300
C17 C18 1.419(2)
C8 C1 1.5161(19)
C8 C9 1.552(2)
C1 C2 1.384(2)
C2 H2A 0.9300
C2 C3 1.398(2)
C19 H19 0.9300
C19 C18 1.367(2)
C15 H15 0.9300
C15 C14 1.393(2)
C5 H5 0.9300
C5 C4 1.392(2)
C14 H14 0.9300
C14 C13 1.386(2)
C9 H9A 0.9700
C9 H9B 0.9700
C4 H4 0.9300
C4 C3 1.392(2)
C3 H3 0.9300
C11 H11 0.9300
C11 C12 1.392(2)
C18 H18 0.9300
C13 H13 0.9300
C13 C12 1.390(2)
C12 H12 0.9300
